data_7017859
loop_
_publ_author_name
'Kuwabara, Junpei'
'Namekawa, Tomomi'
'Haga, Masa-aki'
'Kanbara, Takaki'

_publ_section_title
;
 Luminescent Ir(III) complexes containing benzothiazole-based tridentate
 ligands: synthesis, characterization, and application to organic
 light-emitting diodes.
;
_journal_issue 1
_journal_name_full 'Dalton transactions (Cambridge, England : 2003)'
_journal_page_first 44
_journal_page_last 46
_journal_paper_doi 10.1039/c1dt11560j
_journal_volume 41
_journal_year 2012
_chemical_formula_moiety 'C43 H40 F12 Ir N7 O2 P2 S2 '
_chemical_formula_sum 'C43 H40 F12 Ir N7 O2 P2 S2'
_chemical_formula_weight 1233.10
_space_group_IT_number 2
_symmetry_cell_setting triclinic
_symmetry_Int_Tables_number 2
_symmetry_space_group_name_Hall '-P 1'
_symmetry_space_group_name_H-M 'P -1'
_audit_creation_date 2011-07-14
_audit_creation_method 'by CrystalStructure 3.8'
_cell_angle_alpha 97.1587(12)
_cell_angle_beta 90.6934(11)
_cell_angle_gamma 110.3673(12)
_cell_formula_units_Z 2
_cell_length_a 8.8979(3)
_cell_length_b 14.1372(5)
_cell_length_c 19.0729(6)
_cell_measurement_reflns_used 19244
_cell_measurement_temperature 88
_cell_measurement_theta_max 27.5
_cell_measurement_theta_min 3.1
_cell_volume 2227.70(13)
_computing_cell_refinement PROCESS-AUTO
_computing_data_collection PROCESS-AUTO
_computing_data_reduction CrystalStructure
_computing_publication_material 'CrystalStructure 3.8'
_computing_structure_refinement SHELXL
_computing_structure_solution SIR92
_diffrn_ambient_temperature 88
_diffrn_detector_area_resol_mean 10.00
_diffrn_measured_fraction_theta_full 0.980
_diffrn_measured_fraction_theta_max 0.980
_diffrn_measurement_device_type 'Rigaku RAXIS-RAPID'
_diffrn_measurement_method \w
_diffrn_radiation_type 'Mo K\a'
_diffrn_radiation_wavelength 0.71075
_diffrn_reflns_av_R_equivalents 0.079
_diffrn_reflns_limit_h_max 11
_diffrn_reflns_limit_h_min -11
_diffrn_reflns_limit_k_max 18
_diffrn_reflns_limit_k_min -17
_diffrn_reflns_limit_l_max 24
_diffrn_reflns_limit_l_min -24
_diffrn_reflns_number 21949
_diffrn_reflns_theta_full 27.48
_diffrn_reflns_theta_max 27.48
_exptl_absorpt_coefficient_mu 3.269
_exptl_absorpt_correction_T_max 0.520
_exptl_absorpt_correction_T_min 0.191
_exptl_absorpt_correction_type multi-scan
_exptl_absorpt_process_details
;
Higashi, T. (1995). Program for Absorption Correction.
Rigaku Corporation, Tokyo, Japan.
;
_exptl_crystal_colour yellow
_exptl_crystal_density_diffrn 1.838
_exptl_crystal_density_method 'not measured'
_exptl_crystal_description block
_exptl_crystal_F_000 1220.00
_exptl_crystal_size_max 0.60
_exptl_crystal_size_mid 0.40
_exptl_crystal_size_min 0.20
_refine_diff_density_max 3.07
_refine_diff_density_min -2.01
_refine_ls_extinction_method none
_refine_ls_goodness_of_fit_ref 1.078
_refine_ls_hydrogen_treatment refall
_refine_ls_number_parameters 623
_refine_ls_number_reflns 10019
_refine_ls_R_factor_gt 0.0404
_refine_ls_shift/su_max 0.0020
_refine_ls_structure_factor_coef Fsqd
_refine_ls_weighting_details 'w = 1/[\s^2^(Fo^2^)+(0.0410P)^2^+1.4894P] where P=(Fo^2^+2Fc^2^)/3'
_refine_ls_weighting_scheme calc
_refine_ls_wR_factor_ref 0.0969
_reflns_number_gt 9067
_reflns_number_total 10019
_reflns_threshold_expression F^2^>2.0\s(F^2^)
_cod_data_source_file c1dt11560j.txt
_cod_data_source_block '_nmk116-2'
_cod_original_formula_sum 'C43 H40 F12 Ir N7 O2 P2 S2 '
_cod_database_code 7017859

loop_
_symmetry_equiv_pos_site_id
_symmetry_equiv_pos_as_xyz
1 +X,+Y,+Z
2 -X,-Y,-Z

loop_
_atom_site_label
_atom_site_type_symbol
_atom_site_fract_x
_atom_site_fract_y
_atom_site_fract_z
_atom_site_U_iso_or_equiv
_atom_site_adp_type
_atom_site_occupancy
_atom_site_symmetry_multiplicity
_atom_site_calc_flag
_atom_site_refinement_flags
Ir(1) Ir 0.542688(15) 0.123505(12) 0.753545(6) 0.01372(5) Uani 1.00 1 d .
S(1) S 0.34464(13) 0.14365(10) 0.53916(5) 0.0225(2) Uani 1.00 1 d .
S(2) S 0.53291(13) -0.16915(10) 0.82721(5) 0.0233(2) Uani 1.00 1 d .
P(1) P 0.40233(14) 0.55105(10) 0.87057(5) 0.0224(2) Uani 1.00 1 d .
P(2) P 0.88685(14) -0.17280(11) 0.64431(6) 0.0260(2) Uani 1.00 1 d .
F(1) F 0.3986(3) 0.6576(2) 0.91000(13) 0.0336(6) Uani 1.00 1 d .
F(2) F 0.2636(3) 0.4917(2) 0.91866(15) 0.0428(7) Uani 1.00 1 d .
F(3) F 0.5352(3) 0.5556(2) 0.92813(14) 0.0407(7) Uani 1.00 1 d .
F(4) F 0.4026(3) 0.4436(2) 0.83174(13) 0.0286(6) Uani 1.00 1 d .
F(5) F 0.5356(3) 0.6105(2) 0.82155(14) 0.0407(7) Uani 1.00 1 d .
F(6) F 0.2652(3) 0.5472(2) 0.81339(15) 0.0423(8) Uani 1.00 1 d .
F(7) F 0.8359(3) -0.1133(2) 0.71192(14) 0.0442(8) Uani 1.00 1 d .
F(8) F 0.7954(3) -0.2777(2) 0.67279(17) 0.0445(7) Uani 1.00 1 d .
F(9) F 1.0477(3) -0.1629(2) 0.68796(15) 0.0429(8) Uani 1.00 1 d .
F(10) F 0.9386(3) -0.2309(2) 0.57757(15) 0.0484(9) Uani 1.00 1 d .
F(11) F 0.9801(4) -0.0659(2) 0.61710(17) 0.0480(8) Uani 1.00 1 d .
F(12) F 0.7267(3) -0.1823(3) 0.60212(14) 0.0521(10) Uani 1.00 1 d .
O(1) O -0.0212(4) 0.6885(3) 1.00220(18) 0.0447(9) Uani 1.00 1 d .
O(2) O 0.7576(5) -0.5645(3) 0.48207(19) 0.0525(11) Uani 1.00 1 d .
N(1) N 0.4777(3) 0.1784(2) 0.66532(15) 0.0156(7) Uani 1.00 1 d .
N(2) N 0.5703(3) 0.0166(2) 0.81386(16) 0.0159(7) Uani 1.00 1 d .
N(3) N 0.6344(3) 0.2528(3) 0.82365(16) 0.0171(7) Uani 1.00 1 d .
N(4) N 0.3392(3) 0.1264(3) 0.80338(16) 0.0198(7) Uani 1.00 1 d .
N(5) N 0.7809(3) 0.1704(2) 0.73107(16) 0.0158(7) Uani 1.00 1 d .
N(6) N -0.0220(4) 0.7090(3) 0.8861(2) 0.0327(9) Uani 1.00 1 d .
N(7) N 0.9051(5) -0.5343(3) 0.5866(2) 0.0364(10) Uani 1.00 1 d .
C(1) C 0.4555(4) -0.0035(3) 0.6867(2) 0.0181(8) Uani 1.00 1 d .
C(2) C 0.3994(5) -0.2853(3) 0.6763(2) 0.0270(10) Uani 1.00 1 d .
C(3) C 0.2654(5) -0.0915(4) 0.4977(2) 0.0296(11) Uani 1.00 1 d .
C(4) C 0.4083(4) 0.1027(3) 0.61158(19) 0.0203(9) Uani 1.00 1 d .
C(5) C 0.5205(4) -0.0778(3) 0.7785(2) 0.0183(8) Uani 1.00 1 d .
C(6) C 0.3955(4) 0.0004(3) 0.61882(19) 0.0182(8) Uani 1.00 1 d .
C(7) C 0.4568(4) -0.0943(3) 0.7061(2) 0.0188(8) Uani 1.00 1 d .
C(8) C 0.3341(4) -0.0907(3) 0.5706(2) 0.0211(9) Uani 1.00 1 d .
C(9) C 0.3984(4) -0.1859(3) 0.6584(2) 0.0195(8) Uani 1.00 1 d .
C(10) C 0.4125(5) 0.2679(3) 0.5822(2) 0.0219(9) Uani 1.00 1 d .
C(11) C 0.3990(5) 0.3538(4) 0.5588(2) 0.0271(10) Uani 1.00 1 d .
C(12) C 0.4554(5) 0.4447(4) 0.6029(2) 0.0312(11) Uani 1.00 1 d .
C(13) C 0.5270(5) 0.4499(3) 0.6702(2) 0.0242(9) Uani 1.00 1 d .
C(14) C 0.5405(4) 0.3655(3) 0.6941(2) 0.0217(9) Uani 1.00 1 d .
C(15) C 0.4817(4) 0.2717(3) 0.6503(2) 0.0194(9) Uani 1.00 1 d .
C(16) C 0.3406(5) -0.1790(3) 0.5915(2) 0.0227(9) Uani 1.00 1 d .
C(17) C 0.6253(4) 0.0205(3) 0.88386(19) 0.0178(8) Uani 1.00 1 d .
C(18) C 0.6832(4) 0.1046(3) 0.9358(2) 0.0200(8) Uani 1.00 1 d .
C(19) C 0.7253(4) 0.0880(4) 1.0025(2) 0.0234(9) Uani 1.00 1 d .
C(20) C 0.7127(5) -0.0063(4) 1.0181(2) 0.0255(10) Uani 1.00 1 d .
C(21) C 0.6550(5) -0.0913(4) 0.9670(2) 0.0248(9) Uani 1.00 1 d .
C(22) C 0.6115(5) -0.0765(3) 0.8995(2) 0.0199(8) Uani 1.00 1 d .
C(23) C 0.1894(4) 0.0587(3) 0.7888(2) 0.0213(9) Uani 1.00 1 d .
C(24) C 0.0622(5) 0.0687(4) 0.8266(2) 0.0238(10) Uani 1.00 1 d .
C(25) C 0.0887(5) 0.1505(4) 0.8788(2) 0.0257(10) Uani 1.00 1 d .
C(26) C 0.2417(5) 0.2217(3) 0.8930(2) 0.0218(9) Uani 1.00 1 d .
C(27) C 0.3673(4) 0.2085(3) 0.85553(19) 0.0191(8) Uani 1.00 1 d .
C(28) C 0.5352(4) 0.2781(3) 0.86916(18) 0.0182(8) Uani 1.00 1 d .
C(29) C 0.5973(5) 0.3608(3) 0.9211(2) 0.0226(9) Uani 1.00 1 d .
C(30) C 0.7619(5) 0.4156(3) 0.9246(2) 0.0251(9) Uani 1.00 1 d .
C(31) C 0.8609(5) 0.3876(3) 0.8769(2) 0.0257(9) Uani 1.00 1 d .
C(32) C 0.7927(4) 0.3046(3) 0.82545(19) 0.0167(8) Uani 1.00 1 d .
C(33) C 0.8744(4) 0.2604(3) 0.7709(2) 0.0187(8) Uani 1.00 1 d .
C(34) C 1.0352(4) 0.3043(3) 0.7590(2) 0.0231(9) Uani 1.00 1 d .
C(35) C 1.1029(5) 0.2575(4) 0.7067(2) 0.0264(10) Uani 1.00 1 d .
C(36) C 1.0099(5) 0.1654(4) 0.6692(2) 0.0254(10) Uani 1.00 1 d .
C(37) C 0.8488(4) 0.1228(3) 0.68236(19) 0.0191(8) Uani 1.00 1 d .
C(38) C -0.1112(6) 0.7776(5) 0.8950(3) 0.0441(14) Uani 1.00 1 d .
C(39) C 0.0135(11) 0.6789(7) 0.8154(3) 0.092(3) Uani 1.00 1 d .
C(40) C 0.0143(5) 0.6696(4) 0.9412(2) 0.0329(11) Uani 1.00 1 d .
C(41) C 0.9664(6) -0.4701(4) 0.6524(2) 0.0451(13) Uani 1.00 1 d .
C(42) C 0.9367(7) -0.6295(5) 0.5760(2) 0.0474(15) Uani 1.00 1 d .
C(43) C 0.8176(6) -0.5110(5) 0.5393(2) 0.0417(13) Uani 1.00 1 d .
H(1) H 0.3041 -0.2380 0.5589 0.027 Uiso 1.00 1 c R
H(2) H 0.4986 -0.2935 0.6635 0.032 Uiso 1.00 1 c R
H(3) H 0.3113 -0.3397 0.6507 0.032 Uiso 1.00 1 c R
H(4) H 0.3888 -0.2869 0.7262 0.032 Uiso 1.00 1 c R
H(5) H 0.3494 -0.0789 0.4651 0.035 Uiso 1.00 1 c R
H(6) H 0.2190 -0.0393 0.4991 0.035 Uiso 1.00 1 c R
H(7) H 0.1841 -0.1567 0.4824 0.035 Uiso 1.00 1 c R
H(8) H 0.3525 0.3499 0.5141 0.033 Uiso 1.00 1 c R
H(9) H 0.4463 0.5030 0.5883 0.037 Uiso 1.00 1 c R
H(10) H 0.5662 0.5122 0.6992 0.029 Uiso 1.00 1 c R
H(11) H 0.5880 0.3705 0.7388 0.026 Uiso 1.00 1 c R
H(12) H 0.6935 0.1695 0.9264 0.024 Uiso 1.00 1 c R
H(13) H 0.7636 0.1434 1.0380 0.028 Uiso 1.00 1 c R
H(14) H 0.7432 -0.0134 1.0634 0.031 Uiso 1.00 1 c R
H(15) H 0.6454 -0.1558 0.9772 0.030 Uiso 1.00 1 c R
H(16) H 0.1707 0.0044 0.7528 0.026 Uiso 1.00 1 c R
H(17) H -0.0404 0.0204 0.8167 0.029 Uiso 1.00 1 c R
H(18) H 0.0040 0.1577 0.9043 0.031 Uiso 1.00 1 c R
H(19) H 0.2603 0.2779 0.9274 0.026 Uiso 1.00 1 c R
H(20) H 0.5311 0.3796 0.9530 0.027 Uiso 1.00 1 c R
H(21) H 0.8061 0.4716 0.9592 0.030 Uiso 1.00 1 c R
H(22) H 0.9708 0.4240 0.8795 0.031 Uiso 1.00 1 c R
H(23) H 1.0979 0.3651 0.7861 0.028 Uiso 1.00 1 c R
H(24) H 1.2099 0.2881 0.6971 0.032 Uiso 1.00 1 c R
H(25) H 1.0548 0.1318 0.6352 0.030 Uiso 1.00 1 c R
H(26) H -0.0379 0.8468 0.9000 0.053 Uiso 1.00 1 c R
H(27) H -0.1712 0.7667 0.9366 0.053 Uiso 1.00 1 c R
H(28) H -0.1837 0.7648 0.8544 0.053 Uiso 1.00 1 c R
H(29) H -0.0713 0.6178 0.7950 0.111 Uiso 1.00 1 c R
H(30) H 0.1129 0.6665 0.8166 0.111 Uiso 1.00 1 c R
H(31) H 0.0227 0.7322 0.7873 0.111 Uiso 1.00 1 c R
H(32) H 0.0701 0.6250 0.9329 0.039 Uiso 1.00 1 c R
H(33) H 0.8880 -0.4884 0.6872 0.054 Uiso 1.00 1 c R
H(34) H 0.9890 -0.4003 0.6460 0.054 Uiso 1.00 1 c R
H(35) H 1.0632 -0.4785 0.6682 0.054 Uiso 1.00 1 c R
H(36) H 1.0363 -0.6187 0.5536 0.057 Uiso 1.00 1 c R
H(37) H 0.8511 -0.6803 0.5465 0.057 Uiso 1.00 1 c R
H(38) H 0.9436 -0.6521 0.6210 0.057 Uiso 1.00 1 c R
H(39) H 0.7998 -0.4499 0.5498 0.050 Uiso 1.00 1 c R
H(40) H 0.7865 0.0604 0.6572 0.023 Uiso 1.00 1 c R

loop_
_atom_site_aniso_label
_atom_site_aniso_U_11
_atom_site_aniso_U_22
_atom_site_aniso_U_33
_atom_site_aniso_U_12
_atom_site_aniso_U_13
_atom_site_aniso_U_23
Ir(1) 0.01270(8) 0.01723(11) 0.01310(8) 0.00676(7) 0.00302(5) 0.00441(6)
S(1) 0.0258(5) 0.0318(7) 0.0145(4) 0.0147(5) 0.0023(3) 0.0069(4)
S(2) 0.0301(5) 0.0214(6) 0.0227(4) 0.0124(5) 0.0053(4) 0.0085(4)
P(1) 0.0263(5) 0.0178(6) 0.0230(5) 0.0069(5) 0.0032(4) 0.0050(4)
P(2) 0.0220(5) 0.0314(8) 0.0257(5) 0.0103(5) 0.0044(4) 0.0052(4)
F(1) 0.0502(17) 0.0256(17) 0.0273(12) 0.0162(14) 0.0080(12) 0.0037(11)
F(2) 0.0466(17) 0.033(2) 0.0404(15) 0.0024(15) 0.0213(13) 0.0066(13)
F(3) 0.0508(17) 0.036(2) 0.0386(14) 0.0220(16) -0.0117(13) -0.0006(13)
F(4) 0.0376(14) 0.0219(16) 0.0282(12) 0.0133(13) 0.0011(11) 0.0016(10)
F(5) 0.0500(17) 0.0260(18) 0.0395(14) 0.0043(15) 0.0210(13) 0.0053(12)
F(6) 0.0498(17) 0.043(2) 0.0398(15) 0.0256(17) -0.0147(13) -0.0011(14)
F(7) 0.0435(16) 0.055(2) 0.0368(14) 0.0220(17) 0.0159(13) 0.0004(14)
F(8) 0.0371(16) 0.037(2) 0.0593(18) 0.0084(15) 0.0103(14) 0.0191(15)
F(9) 0.0256(13) 0.054(2) 0.0494(16) 0.0148(15) -0.0004(12) 0.0065(15)
F(10) 0.0383(16) 0.051(2) 0.0434(16) 0.0073(16) 0.0118(13) -0.0135(15)
F(11) 0.0531(19) 0.037(2) 0.0622(19) 0.0207(17) 0.0304(15) 0.0223(16)
F(12) 0.0336(15) 0.096(3) 0.0347(14) 0.0252(19) 0.0052(12) 0.0297(17)
O(1) 0.046(2) 0.049(2) 0.0394(18) 0.014(2) 0.0146(16) 0.0153(17)
O(2) 0.056(2) 0.066(3) 0.038(2) 0.024(2) -0.0009(18) 0.006(2)
N(1) 0.0137(14) 0.020(2) 0.0134(14) 0.0059(14) 0.0011(12) 0.0040(13)
N(2) 0.0177(15) 0.018(2) 0.0169(14) 0.0094(15) 0.0053(12) 0.0094(13)
N(3) 0.0172(15) 0.020(2) 0.0182(14) 0.0096(15) 0.0050(12) 0.0072(13)
N(4) 0.0166(15) 0.030(2) 0.0158(14) 0.0095(16) 0.0034(12) 0.0082(14)
N(5) 0.0159(15) 0.016(2) 0.0176(14) 0.0078(14) 0.0061(12) 0.0045(13)
N(6) 0.035(2) 0.035(2) 0.0328(19) 0.021(2) -0.0021(17) -0.0030(18)
N(7) 0.042(2) 0.027(2) 0.036(2) 0.008(2) -0.0042(18) 0.0003(18)
C(1) 0.0132(17) 0.022(2) 0.0212(18) 0.0073(17) 0.0082(14) 0.0068(16)
C(2) 0.031(2) 0.019(2) 0.028(2) 0.005(2) 0.0046(18) 0.0005(18)
C(3) 0.034(2) 0.037(3) 0.0178(19) 0.012(2) -0.0007(17) 0.0036(18)
C(4) 0.0193(18) 0.029(2) 0.0162(17) 0.0127(19) 0.0036(15) 0.0048(16)
C(5) 0.0168(17) 0.019(2) 0.0200(18) 0.0054(17) 0.0041(15) 0.0068(16)
C(6) 0.0160(17) 0.024(2) 0.0160(16) 0.0078(18) 0.0055(14) 0.0044(16)
C(7) 0.0142(17) 0.023(2) 0.0190(17) 0.0054(17) 0.0027(14) 0.0067(16)
C(8) 0.0179(18) 0.027(2) 0.0173(17) 0.0062(18) 0.0046(15) 0.0044(16)
C(9) 0.0181(18) 0.017(2) 0.0249(19) 0.0067(17) 0.0091(15) 0.0045(16)
C(10) 0.023(2) 0.030(2) 0.0172(17) 0.013(2) 0.0059(15) 0.0088(17)
C(11) 0.032(2) 0.032(3) 0.024(2) 0.017(2) 0.0059(18) 0.0129(19)
C(12) 0.039(2) 0.035(3) 0.032(2) 0.024(2) 0.012(2) 0.016(2)
C(13) 0.027(2) 0.018(2) 0.031(2) 0.0086(19) 0.0075(17) 0.0088(18)
C(14) 0.0200(19) 0.026(2) 0.0219(18) 0.0102(19) 0.0075(15) 0.0079(17)
C(15) 0.0175(18) 0.027(2) 0.0204(18) 0.0136(19) 0.0084(15) 0.0102(17)
C(16) 0.022(2) 0.023(2) 0.0219(19) 0.0083(19) 0.0035(16) -0.0034(17)
C(17) 0.0142(17) 0.025(2) 0.0186(17) 0.0105(18) 0.0045(14) 0.0074(16)
C(18) 0.0141(17) 0.027(2) 0.0211(18) 0.0080(18) 0.0050(15) 0.0101(17)
C(19) 0.0148(18) 0.035(3) 0.0192(18) 0.0061(19) 0.0003(15) 0.0070(18)
C(20) 0.0211(19) 0.039(3) 0.0203(18) 0.012(2) 0.0030(16) 0.0125(18)
C(21) 0.027(2) 0.031(2) 0.0228(19) 0.015(2) 0.0056(17) 0.0134(18)
C(22) 0.0227(19) 0.020(2) 0.0206(18) 0.0107(19) 0.0040(15) 0.0069(16)
C(23) 0.0176(18) 0.027(2) 0.0202(18) 0.0076(19) 0.0028(15) 0.0083(17)
C(24) 0.0147(18) 0.035(3) 0.0239(19) 0.009(2) 0.0012(15) 0.0124(18)
C(25) 0.022(2) 0.042(3) 0.0211(18) 0.019(2) 0.0097(16) 0.0136(18)
C(26) 0.026(2) 0.027(2) 0.0195(17) 0.016(2) 0.0083(16) 0.0086(17)
C(27) 0.0214(19) 0.026(2) 0.0154(16) 0.0138(19) 0.0029(15) 0.0065(16)
C(28) 0.0218(19) 0.021(2) 0.0147(16) 0.0114(18) 0.0040(14) 0.0035(15)
C(29) 0.026(2) 0.028(2) 0.0183(18) 0.016(2) 0.0029(16) 0.0022(17)
C(30) 0.028(2) 0.018(2) 0.026(2) 0.0056(19) -0.0021(17) -0.0023(17)
C(31) 0.025(2) 0.026(2) 0.026(2) 0.008(2) -0.0006(17) 0.0054(18)
C(32) 0.0171(17) 0.016(2) 0.0186(17) 0.0065(17) 0.0026(14) 0.0059(15)
C(33) 0.0170(18) 0.019(2) 0.0207(17) 0.0051(17) 0.0007(15) 0.0075(16)
C(34) 0.0182(18) 0.026(2) 0.0262(19) 0.0078(19) 0.0029(16) 0.0070(18)
C(35) 0.0180(19) 0.034(3) 0.030(2) 0.009(2) 0.0069(17) 0.0126(19)
C(36) 0.024(2) 0.033(3) 0.026(2) 0.017(2) 0.0091(17) 0.0084(18)
C(37) 0.0206(18) 0.024(2) 0.0168(17) 0.0129(19) 0.0035(15) 0.0027(16)
C(38) 0.037(2) 0.043(4) 0.058(3) 0.022(2) -0.002(2) 0.007(2)
C(39) 0.151(8) 0.147(9) 0.035(3) 0.125(8) 0.007(4) 0.002(4)
C(40) 0.031(2) 0.023(2) 0.042(2) 0.008(2) -0.002(2) 0.002(2)
C(41) 0.046(3) 0.034(3) 0.048(2) 0.009(2) -0.003(2) -0.005(2)
C(42) 0.057(3) 0.045(4) 0.042(2) 0.023(3) -0.012(2) -0.002(2)
C(43) 0.041(2) 0.047(4) 0.040(2) 0.018(2) 0.003(2) 0.009(2)

loop_
_atom_type_symbol
_atom_type_description
_atom_type_scat_dispersion_real
_atom_type_scat_dispersion_imag
_atom_type_scat_source
C C 0.003 0.002
;
International Tables for Crystallography
(1992, Vol. C, Tables 4.2.6.8 and 6.1.1.4)
;
H H 0.000 0.000
;
International Tables for Crystallography
(1992, Vol. C, Table 6.1.1.4)
;
N N 0.006 0.003
;
International Tables for Crystallography
(1992, Vol. C, Tables 4.2.6.8 and 6.1.1.4)
;
F F 0.017 0.010
;
International Tables for Crystallography
(1992, Vol. C, Tables 4.2.6.8 and 6.1.1.4)
;
Ir Ir -1.444 7.990
;
International Tables for Crystallography
(1992, Vol. C, Tables 4.2.6.8 and 6.1.1.4)
;
P P 0.102 0.094
;
International Tables for Crystallography
(1992, Vol. C, Tables 4.2.6.8 and 6.1.1.4)
;
S S 0.125 0.123
;
International Tables for Crystallography
(1992, Vol. C, Tables 4.2.6.8 and 6.1.1.4)
;
O O 0.011 0.006
;
International Tables for Crystallography
(1992, Vol. C, Tables 4.2.6.8 and 6.1.1.4)
;

loop_
_geom_angle_atom_site_label_1
_geom_angle_atom_site_label_2
_geom_angle_atom_site_label_3
_geom_angle
_geom_angle_publ_flag
N(1) Ir(1) N(2) 157.54(12) yes
N(1) Ir(1) N(3) 101.89(14) yes
N(1) Ir(1) N(4) 91.81(14) yes
N(1) Ir(1) N(5) 92.77(13) yes
N(1) Ir(1) C(1) 79.25(17) yes
N(2) Ir(1) N(3) 100.58(14) yes
N(2) Ir(1) N(4) 92.32(15) yes
N(2) Ir(1) N(5) 91.60(14) yes
N(2) Ir(1) C(1) 78.29(16) yes
N(3) Ir(1) N(4) 78.92(13) yes
N(3) Ir(1) N(5) 79.12(13) yes
N(3) Ir(1) C(1) 178.83(19) yes
N(4) Ir(1) N(5) 158.04(13) yes
N(4) Ir(1) C(1) 101.35(15) yes
N(5) Ir(1) C(1) 100.60(15) yes
C(4) S(1) C(10) 90.5(2) yes
C(5) S(2) C(22) 89.8(2) yes
F(1) P(1) F(2) 89.51(17) yes
F(1) P(1) F(3) 89.06(17) yes
F(1) P(1) F(4) 178.86(15) yes
F(1) P(1) F(5) 90.06(17) yes
F(1) P(1) F(6) 90.04(18) yes
F(2) P(1) F(3) 90.51(16) yes
F(2) P(1) F(4) 89.42(16) yes
F(2) P(1) F(5) 178.2(2) yes
F(2) P(1) F(6) 88.64(16) yes
F(3) P(1) F(4) 91.33(18) yes
F(3) P(1) F(5) 91.20(16) yes
F(3) P(1) F(6) 178.76(19) yes
F(4) P(1) F(5) 91.00(16) yes
F(4) P(1) F(6) 89.56(17) yes
F(5) P(1) F(6) 89.65(16) yes
F(7) P(2) F(8) 89.48(18) yes
F(7) P(2) F(9) 89.59(17) yes
F(7) P(2) F(10) 179.54(17) yes
F(7) P(2) F(11) 89.63(19) yes
F(7) P(2) F(12) 89.66(18) yes
F(8) P(2) F(9) 89.97(19) yes
F(8) P(2) F(10) 90.88(19) yes
F(8) P(2) F(11) 178.90(17) yes
F(8) P(2) F(12) 89.78(19) yes
F(9) P(2) F(10) 90.12(18) yes
F(9) P(2) F(11) 89.37(18) yes
F(9) P(2) F(12) 179.22(18) yes
F(10) P(2) F(11) 90.00(18) yes
F(10) P(2) F(12) 90.63(18) yes
F(11) P(2) F(12) 90.9(2) yes
Ir(1) N(1) C(4) 112.0(3) yes
Ir(1) N(1) C(15) 135.3(2) yes
C(4) N(1) C(15) 112.6(3) yes
Ir(1) N(2) C(5) 112.9(2) yes
Ir(1) N(2) C(17) 134.6(3) yes
C(5) N(2) C(17) 112.4(4) yes
Ir(1) N(3) C(28) 118.4(2) yes
Ir(1) N(3) C(32) 118.0(2) yes
C(28) N(3) C(32) 123.5(3) yes
Ir(1) N(4) C(23) 126.5(3) yes
Ir(1) N(4) C(27) 113.7(2) yes
C(23) N(4) C(27) 119.8(3) yes
Ir(1) N(5) C(33) 113.8(2) yes
Ir(1) N(5) C(37) 126.7(2) yes
C(33) N(5) C(37) 119.6(3) yes
C(38) N(6) C(39) 117.5(6) yes
C(38) N(6) C(40) 120.6(4) yes
C(39) N(6) C(40) 121.7(6) yes
C(41) N(7) C(42) 116.3(5) yes
C(41) N(7) C(43) 121.9(5) yes
C(42) N(7) C(43) 121.7(4) yes
Ir(1) C(1) C(6) 119.0(3) yes
Ir(1) C(1) C(7) 120.1(2) yes
C(6) C(1) C(7) 120.9(3) yes
S(1) C(4) N(1) 113.6(3) yes
S(1) C(4) C(6) 126.9(2) yes
N(1) C(4) C(6) 119.5(3) yes
S(2) C(5) N(2) 114.6(2) yes
S(2) C(5) C(7) 126.5(3) yes
N(2) C(5) C(7) 118.8(4) yes
C(1) C(6) C(4) 110.2(3) yes
C(1) C(6) C(8) 119.0(4) yes
C(4) C(6) C(8) 130.8(3) yes
C(1) C(7) C(5) 109.8(3) yes
C(1) C(7) C(9) 121.1(3) yes
C(5) C(7) C(9) 129.1(4) yes
C(3) C(8) C(6) 121.3(4) yes
C(3) C(8) C(16) 120.5(4) yes
C(6) C(8) C(16) 118.3(3) yes
C(2) C(9) C(7) 123.2(3) yes
C(2) C(9) C(16) 120.4(3) yes
C(7) C(9) C(16) 116.4(4) yes
S(1) C(10) C(11) 128.3(3) yes
S(1) C(10) C(15) 110.0(4) yes
C(11) C(10) C(15) 121.7(4) yes
C(10) C(11) C(12) 118.8(4) yes
C(11) C(12) C(13) 120.1(5) yes
C(12) C(13) C(14) 121.8(4) yes
C(13) C(14) C(15) 119.1(3) yes
N(1) C(15) C(10) 113.3(3) yes
N(1) C(15) C(14) 128.1(3) yes
C(10) C(15) C(14) 118.6(4) yes
C(8) C(16) C(9) 124.3(4) yes
N(2) C(17) C(18) 128.3(4) yes
N(2) C(17) C(22) 111.6(3) yes
C(18) C(17) C(22) 120.1(3) yes
C(17) C(18) C(19) 117.4(4) yes
C(18) C(19) C(20) 122.9(4) yes
C(19) C(20) C(21) 120.7(4) yes
C(20) C(21) C(22) 117.5(5) yes
S(2) C(22) C(17) 111.5(2) yes
S(2) C(22) C(21) 126.9(4) yes
C(17) C(22) C(21) 121.6(3) yes
N(4) C(23) C(24) 121.0(3) yes
C(23) C(24) C(25) 119.7(3) yes
C(24) C(25) C(26) 119.6(4) yes
C(25) C(26) C(27) 119.4(4) yes
N(4) C(27) C(26) 120.4(3) yes
N(4) C(27) C(28) 116.4(3) yes
C(26) C(27) C(28) 123.2(3) yes
N(3) C(28) C(27) 112.4(3) yes
N(3) C(28) C(29) 119.5(3) yes
C(27) C(28) C(29) 128.2(4) yes
C(28) C(29) C(30) 118.2(4) yes
C(29) C(30) C(31) 120.9(3) yes
C(30) C(31) C(32) 118.6(3) yes
N(3) C(32) C(31) 119.3(3) yes
N(3) C(32) C(33) 112.9(3) yes
C(31) C(32) C(33) 127.8(3) yes
N(5) C(33) C(32) 116.1(3) yes
N(5) C(33) C(34) 120.4(4) yes
C(32) C(33) C(34) 123.5(3) yes
C(33) C(34) C(35) 119.9(3) yes
C(34) C(35) C(36) 119.3(3) yes
C(35) C(36) C(37) 119.6(4) yes
N(5) C(37) C(36) 121.2(3) yes
O(1) C(40) N(6) 124.4(6) yes
O(2) C(43) N(7) 125.1(6) yes
C(9) C(2) H(2) 109.5 no
C(9) C(2) H(3) 109.5 no
C(9) C(2) H(4) 109.5 no
H(2) C(2) H(3) 109.5 no
H(2) C(2) H(4) 109.5 no
H(3) C(2) H(4) 109.5 no
C(8) C(3) H(5) 109.5 no
C(8) C(3) H(6) 109.5 no
C(8) C(3) H(7) 109.5 no
H(5) C(3) H(6) 109.5 no
H(5) C(3) H(7) 109.5 no
H(6) C(3) H(7) 109.5 no
C(10) C(11) H(8) 120.6 no
C(12) C(11) H(8) 120.6 no
C(11) C(12) H(9) 120.0 no
C(13) C(12) H(9) 120.0 no
C(12) C(13) H(10) 119.1 no
C(14) C(13) H(10) 119.1 no
C(13) C(14) H(11) 120.5 no
C(15) C(14) H(11) 120.5 no
C(8) C(16) H(1) 117.8 no
C(9) C(16) H(1) 117.8 no
C(17) C(18) H(12) 121.3 no
C(19) C(18) H(12) 121.3 no
C(18) C(19) H(13) 118.6 no
C(20) C(19) H(13) 118.6 no
C(19) C(20) H(14) 119.7 no
C(21) C(20) H(14) 119.6 no
C(20) C(21) H(15) 121.3 no
C(22) C(21) H(15) 121.3 no
N(4) C(23) H(16) 119.5 no
C(24) C(23) H(16) 119.5 no
C(23) C(24) H(17) 120.2 no
C(25) C(24) H(17) 120.1 no
C(24) C(25) H(18) 120.2 no
C(26) C(25) H(18) 120.2 no
C(25) C(26) H(19) 120.3 no
C(27) C(26) H(19) 120.3 no
C(28) C(29) H(20) 120.9 no
C(30) C(29) H(20) 120.9 no
C(29) C(30) H(21) 119.6 no
C(31) C(30) H(21) 119.5 no
C(30) C(31) H(22) 120.7 no
C(32) C(31) H(22) 120.7 no
C(33) C(34) H(23) 120.1 no
C(35) C(34) H(23) 120.1 no
C(34) C(35) H(24) 120.4 no
C(36) C(35) H(24) 120.3 no
C(35) C(36) H(25) 120.2 no
C(37) C(36) H(25) 120.2 no
N(5) C(37) H(40) 119.4 no
C(36) C(37) H(40) 119.4 no
N(6) C(38) H(26) 109.5 no
N(6) C(38) H(27) 109.5 no
N(6) C(38) H(28) 109.5 no
H(26) C(38) H(27) 109.5 no
H(26) C(38) H(28) 109.5 no
H(27) C(38) H(28) 109.5 no
N(6) C(39) H(29) 109.5 no
N(6) C(39) H(30) 109.5 no
N(6) C(39) H(31) 109.5 no
H(29) C(39) H(30) 109.5 no
H(29) C(39) H(31) 109.5 no
H(30) C(39) H(31) 109.5 no
O(1) C(40) H(32) 117.8 no
N(6) C(40) H(32) 117.8 no
N(7) C(41) H(33) 109.5 no
N(7) C(41) H(34) 109.5 no
N(7) C(41) H(35) 109.5 no
H(33) C(41) H(34) 109.5 no
H(33) C(41) H(35) 109.5 no
H(34) C(41) H(35) 109.5 no
N(7) C(42) H(36) 109.5 no
N(7) C(42) H(37) 109.5 no
N(7) C(42) H(38) 109.5 no
H(36) C(42) H(37) 109.5 no
H(36) C(42) H(38) 109.5 no
H(37) C(42) H(38) 109.5 no
O(2) C(43) H(39) 117.5 no
N(7) C(43) H(39) 117.4 no

loop_
_geom_bond_atom_site_label_1
_geom_bond_atom_site_label_2
_geom_bond_distance
_geom_bond_publ_flag
Ir(1) N(1) 2.093(3) yes
Ir(1) N(2) 2.087(4) yes
Ir(1) N(3) 2.030(3) yes
Ir(1) N(4) 2.066(3) yes
Ir(1) N(5) 2.056(3) yes
Ir(1) C(1) 1.972(4) yes
S(1) C(4) 1.724(4) yes
S(1) C(10) 1.735(4) yes
S(2) C(5) 1.714(5) yes
S(2) C(22) 1.731(3) yes
P(1) F(1) 1.609(3) yes
P(1) F(2) 1.602(3) yes
P(1) F(3) 1.583(3) yes
P(1) F(4) 1.605(3) yes
P(1) F(5) 1.586(3) yes
P(1) F(6) 1.609(3) yes
P(2) F(7) 1.608(3) yes
P(2) F(8) 1.589(3) yes
P(2) F(9) 1.601(3) yes
P(2) F(10) 1.588(3) yes
P(2) F(11) 1.604(3) yes
P(2) F(12) 1.583(3) yes
O(1) C(40) 1.231(6) yes
O(2) C(43) 1.244(6) yes
N(1) C(4) 1.352(4) yes
N(1) C(15) 1.373(6) yes
N(2) C(5) 1.336(5) yes
N(2) C(17) 1.404(4) yes
N(3) C(28) 1.349(5) yes
N(3) C(32) 1.340(4) yes
N(4) C(23) 1.345(4) yes
N(4) C(27) 1.379(5) yes
N(5) C(33) 1.377(4) yes
N(5) C(37) 1.349(5) yes
N(6) C(38) 1.449(9) yes
N(6) C(39) 1.435(7) yes
N(6) C(40) 1.334(7) yes
N(7) C(41) 1.433(6) yes
N(7) C(42) 1.458(9) yes
N(7) C(43) 1.329(8) yes
C(1) C(6) 1.409(5) yes
C(1) C(7) 1.382(7) yes
C(2) C(9) 1.490(7) yes
C(3) C(8) 1.510(5) yes
C(4) C(6) 1.436(7) yes
C(5) C(7) 1.447(5) yes
C(6) C(8) 1.416(5) yes
C(7) C(9) 1.414(5) yes
C(8) C(16) 1.375(8) yes
C(9) C(16) 1.398(6) yes
C(10) C(11) 1.387(8) yes
C(10) C(15) 1.419(5) yes
C(11) C(12) 1.372(6) yes
C(12) C(13) 1.408(6) yes
C(13) C(14) 1.370(8) yes
C(14) C(15) 1.400(6) yes
C(17) C(18) 1.389(5) yes
C(17) C(22) 1.404(7) yes
C(18) C(19) 1.392(6) yes
C(19) C(20) 1.369(8) yes
C(20) C(21) 1.387(6) yes
C(21) C(22) 1.400(6) yes
C(23) C(24) 1.387(6) yes
C(24) C(25) 1.380(6) yes
C(25) C(26) 1.382(5) yes
C(26) C(27) 1.387(6) yes
C(27) C(28) 1.474(5) yes
C(28) C(29) 1.380(5) yes
C(29) C(30) 1.395(5) yes
C(30) C(31) 1.390(6) yes
C(31) C(32) 1.382(5) yes
C(32) C(33) 1.474(6) yes
C(33) C(34) 1.381(5) yes
C(34) C(35) 1.387(6) yes
C(35) C(36) 1.378(6) yes
C(36) C(37) 1.388(5) yes
C(2) H(2) 0.960 no
C(2) H(3) 0.960 no
C(2) H(4) 0.960 no
C(3) H(5) 0.960 no
C(3) H(6) 0.960 no
C(3) H(7) 0.960 no
C(11) H(8) 0.930 no
C(12) H(9) 0.930 no
C(13) H(10) 0.930 no
C(14) H(11) 0.930 no
C(16) H(1) 0.930 no
C(18) H(12) 0.930 no
C(19) H(13) 0.930 no
C(20) H(14) 0.930 no
C(21) H(15) 0.930 no
C(23) H(16) 0.930 no
C(24) H(17) 0.930 no
C(25) H(18) 0.930 no
C(26) H(19) 0.930 no
C(29) H(20) 0.930 no
C(30) H(21) 0.930 no
C(31) H(22) 0.930 no
C(34) H(23) 0.930 no
C(35) H(24) 0.930 no
C(36) H(25) 0.930 no
C(37) H(40) 0.930 no
C(38) H(26) 0.960 no
C(38) H(27) 0.960 no
C(38) H(28) 0.960 no
C(39) H(29) 0.960 no
C(39) H(30) 0.960 no
C(39) H(31) 0.960 no
C(40) H(32) 0.930 no
C(41) H(33) 0.960 no
C(41) H(34) 0.960 no
C(41) H(35) 0.960 no
C(42) H(36) 0.960 no
C(42) H(37) 0.960 no
C(42) H(38) 0.960 no
C(43) H(39) 0.930 no

loop_
_geom_contact_atom_site_label_1
_geom_contact_atom_site_label_2
_geom_contact_distance
_geom_contact_site_symmetry_2
S(1) F(12) 2.921(3) 2_656
S(2) F(1) 2.982(3) 1_545
S(2) F(5) 3.112(4) 1_545
S(2) F(7) 3.438(3) .
F(1) S(2) 2.982(3) 1_565
F(1) C(21) 3.511(5) 1_565
F(1) C(29) 3.264(4) 2_667
F(1) C(40) 3.536(6) .
F(2) O(1) 3.260(4) 2_567
F(2) C(29) 3.426(4) 2_667
F(2) C(30) 3.156(5) 2_667
F(2) C(31) 3.407(5) 1_455
F(3) F(3) 3.288(4) 2_667
F(3) C(29) 2.979(7) .
F(3) C(29) 3.355(5) 2_667
F(3) C(30) 3.278(7) .
F(4) C(13) 3.288(4) .
F(4) C(14) 3.149(5) .
F(4) C(26) 3.330(5) .
F(4) C(27) 3.317(6) .
F(4) C(28) 3.114(6) .
F(4) C(29) 3.019(6) .
F(4) C(34) 3.349(4) 1_455
F(5) S(2) 3.112(4) 1_565
F(5) C(13) 3.426(5) .
F(5) C(38) 3.365(5) 1_655
F(6) C(34) 3.351(5) 1_455
F(6) C(39) 3.371(12) .
F(7) S(2) 3.438(3) .
F(7) C(5) 3.264(5) .
F(7) C(7) 3.477(5) .
F(7) C(23) 3.411(4) 1_655
F(7) C(24) 3.215(4) 1_655
F(7) C(37) 3.417(6) .
F(8) C(2) 3.490(6) .
F(8) C(39) 3.558(9) 1_645
F(8) C(41) 3.535(8) .
F(9) C(1) 3.545(4) 1_655
F(9) C(6) 3.539(4) 1_655
F(9) C(7) 3.426(4) 1_655
F(9) C(8) 3.383(4) 1_655
F(9) C(9) 3.297(5) 1_655
F(9) C(16) 3.265(5) 1_655
F(9) C(23) 3.285(5) 1_655
F(9) C(39) 3.450(9) 1_645
F(10) C(3) 3.395(5) 1_655
F(10) C(8) 3.399(4) 1_655
F(10) C(16) 3.392(5) 1_655
F(11) C(3) 3.512(6) 1_655
F(11) C(6) 3.481(5) 1_655
F(11) C(8) 3.404(6) 1_655
F(11) C(36) 3.214(7) .
F(11) C(37) 3.379(6) .
F(12) S(1) 2.921(3) 2_656
F(12) C(2) 3.205(5) .
F(12) C(7) 3.582(5) .
F(12) C(9) 3.111(5) .
F(12) C(11) 3.567(5) 2_656
F(12) C(16) 3.456(6) .
O(1) F(2) 3.260(4) 2_567
O(1) C(18) 3.453(5) 2_667
O(1) C(19) 3.348(5) 2_667
O(1) C(25) 3.224(6) 2_567
O(1) C(26) 3.265(6) 2_567
O(1) C(30) 3.497(7) 2_667
O(1) C(31) 3.181(6) 2_667
O(2) N(7) 3.211(5) 2_746
O(2) C(2) 3.438(5) 2_646
O(2) C(11) 3.410(6) 1_545
O(2) C(12) 3.589(6) 1_545
O(2) C(12) 3.454(8) 2_656
O(2) C(16) 3.518(7) 2_646
O(2) C(41) 3.533(6) 2_746
O(2) C(42) 3.433(7) 2_746
O(2) C(43) 3.596(7) 2_746
N(6) C(19) 3.577(5) 2_667
N(7) O(2) 3.211(5) 2_746
N(7) C(43) 3.419(6) 2_746
C(1) F(9) 3.545(4) 1_455
C(2) F(8) 3.490(6) .
C(2) F(12) 3.205(5) .
C(2) O(2) 3.438(5) 2_646
C(3) F(10) 3.395(5) 1_455
C(3) F(11) 3.512(6) 1_455
C(3) C(37) 3.499(5) 2_656
C(5) F(7) 3.264(5) .
C(6) F(9) 3.539(4) 1_455
C(6) F(11) 3.481(5) 1_455
C(7) F(7) 3.477(5) .
C(7) F(9) 3.426(4) 1_455
C(7) F(12) 3.582(5) .
C(8) F(9) 3.383(4) 1_455
C(8) F(10) 3.399(4) 1_455
C(8) F(11) 3.404(6) 1_455
C(9) F(9) 3.297(5) 1_455
C(9) F(12) 3.111(5) .
C(11) F(12) 3.567(5) 2_656
C(11) O(2) 3.410(6) 1_565
C(11) C(43) 3.594(6) 1_565
C(12) O(2) 3.589(6) 1_565
C(12) O(2) 3.454(8) 2_656
C(12) C(43) 3.336(7) 1_565
C(13) F(4) 3.288(4) .
C(13) F(5) 3.426(5) .
C(13) C(43) 3.568(6) 1_565
C(14) F(4) 3.149(5) .
C(15) C(35) 3.497(6) 1_455
C(16) F(9) 3.265(5) 1_455
C(16) F(10) 3.392(5) 1_455
C(16) F(12) 3.456(6) .
C(16) O(2) 3.518(7) 2_646
C(17) C(20) 3.521(6) 2_657
C(18) O(1) 3.453(5) 2_667
C(18) C(20) 3.477(5) 2_657
C(18) C(21) 3.515(6) 2_657
C(19) O(1) 3.348(5) 2_667
C(19) N(6) 3.577(5) 2_667
C(19) C(21) 3.455(6) 2_657
C(19) C(22) 3.517(6) 2_657
C(19) C(40) 3.429(6) 2_667
C(20) C(17) 3.521(6) 2_657
C(20) C(18) 3.477(5) 2_657
C(21) F(1) 3.511(5) 1_545
C(21) C(18) 3.515(6) 2_657
C(21) C(19) 3.455(6) 2_657
C(21) C(38) 3.430(9) 1_645
C(22) C(19) 3.517(6) 2_657
C(23) F(7) 3.411(4) 1_455
C(23) F(9) 3.285(5) 1_455
C(23) C(36) 3.532(7) 1_455
C(24) F(7) 3.215(4) 1_455
C(24) C(36) 3.539(7) 1_455
C(25) O(1) 3.224(6) 2_567
C(25) C(34) 3.479(7) 1_455
C(26) F(4) 3.330(5) .
C(26) O(1) 3.265(6) 2_567
C(27) F(4) 3.317(6) .
C(28) F(4) 3.114(6) .
C(29) F(1) 3.264(4) 2_667
C(29) F(2) 3.426(4) 2_667
C(29) F(3) 2.979(7) .
C(29) F(3) 3.355(5) 2_667
C(29) F(4) 3.019(6) .
C(30) F(2) 3.156(5) 2_667
C(30) F(3) 3.278(7) .
C(30) O(1) 3.497(7) 2_667
C(30) C(40) 3.483(6) 1_655
C(31) F(2) 3.407(5) 1_655
C(31) O(1) 3.181(6) 2_667
C(34) F(4) 3.349(4) 1_655
C(34) F(6) 3.351(5) 1_655
C(34) C(25) 3.479(7) 1_655
C(35) C(15) 3.497(6) 1_655
C(36) F(11) 3.214(7) .
C(36) C(23) 3.532(7) 1_655
C(36) C(24) 3.539(7) 1_655
C(37) F(7) 3.417(6) .
C(37) F(11) 3.379(6) .
C(37) C(3) 3.499(5) 2_656
C(38) F(5) 3.365(5) 1_455
C(38) C(21) 3.430(9) 1_465
C(39) F(6) 3.371(12) .
C(39) F(8) 3.558(9) 1_465
C(39) F(9) 3.450(9) 1_465
C(39) C(41) 3.463(8) 1_465
C(40) F(1) 3.536(6) .
C(40) C(19) 3.429(6) 2_667
C(40) C(30) 3.483(6) 1_455
C(41) F(8) 3.535(8) .
C(41) O(2) 3.533(6) 2_746
C(41) C(39) 3.463(8) 1_645
C(42) O(2) 3.433(7) 2_746
C(42) C(43) 3.427(8) 2_746
C(43) O(2) 3.596(7) 2_746
C(43) N(7) 3.419(6) 2_746
C(43) C(11) 3.594(6) 1_545
C(43) C(12) 3.336(7) 1_545
C(43) C(13) 3.568(6) 1_545
C(43) C(42) 3.427(8) 2_746
C(43) C(43) 3.523(8) 2_746
S(1) H(1) 3.592 2_656
S(1) H(5) 3.158 2_656
S(1) H(25) 3.151 1_455
S(2) H(28) 3.037 1_645
P(1) H(20) 3.536 .
P(1) H(20) 3.370 2_667
P(1) H(23) 3.275 1_455
P(2) H(2) 3.326 .
P(2) H(16) 3.334 1_655
P(2) H(31) 3.558 1_645
F(1) H(15) 2.913 1_565
F(1) H(20) 2.833 2_667
F(1) H(21) 3.435 2_667
F(1) H(27) 3.597 1_655
F(1) H(30) 3.134 .
F(1) H(32) 2.844 .
F(2) H(19) 3.037 .
F(2) H(20) 3.384 .
F(2) H(20) 3.018 2_667
F(2) H(21) 2.457 2_667
F(2) H(22) 2.511 1_455
F(2) H(23) 2.952 1_455
F(2) H(32) 2.955 .
F(3) H(19) 3.425 2_667
F(3) H(20) 2.579 .
F(3) H(20) 2.493 2_667
F(3) H(21) 3.116 .
F(3) H(27) 3.194 1_655
F(3) H(28) 3.599 1_655
F(4) H(10) 3.028 .
F(4) H(11) 2.781 .
F(4) H(19) 3.078 .
F(4) H(20) 2.942 .
F(4) H(23) 2.636 1_455
F(4) H(24) 3.199 1_455
F(5) H(2) 3.513 1_565
F(5) H(4) 3.006 1_565
F(5) H(10) 2.631 .
F(5) H(27) 3.338 1_655
F(5) H(28) 2.687 1_655
F(5) H(29) 3.508 1_655
F(6) H(4) 2.949 1_565
F(6) H(22) 2.989 1_455
F(6) H(23) 2.469 1_455
F(6) H(29) 3.496 .
F(6) H(30) 2.500 .
F(6) H(32) 3.197 .
F(6) H(35) 3.194 1_465
F(7) H(2) 3.220 .
F(7) H(16) 2.902 1_655
F(7) H(17) 2.517 1_655
F(7) H(28) 3.369 1_645
F(7) H(31) 3.585 1_645
F(7) H(40) 2.948 .
F(8) H(2) 2.574 .
F(8) H(10) 3.069 1_545
F(8) H(28) 3.432 1_645
F(8) H(29) 3.322 1_645
F(8) H(31) 2.915 1_645
F(8) H(33) 3.396 .
F(8) H(34) 2.848 .
F(8) H(39) 3.175 .
F(9) H(16) 2.400 1_655
F(9) H(31) 2.514 1_645
F(9) H(34) 3.206 .
F(10) H(1) 3.311 1_655
F(10) H(6) 3.492 1_655
F(10) H(7) 2.853 1_655
F(10) H(8) 2.953 2_656
F(10) H(34) 3.026 .
F(10) H(36) 3.139 2_746
F(10) H(37) 3.418 2_746
F(10) H(39) 2.882 .
F(11) H(6) 3.081 1_655
F(11) H(6) 3.582 2_656
F(11) H(7) 3.528 1_655
F(11) H(16) 2.940 1_655
F(11) H(25) 2.615 .
F(11) H(40) 2.929 .
F(12) H(2) 2.502 .
F(12) H(8) 2.918 2_656
F(12) H(40) 3.313 .
O(1) H(12) 3.088 2_667
O(1) H(13) 2.863 2_667
O(1) H(18) 2.594 2_567
O(1) H(19) 2.679 2_567
O(1) H(21) 2.915 1_455
O(1) H(21) 3.566 2_667
O(1) H(22) 3.032 2_667
O(2) H(1) 2.661 2_646
O(2) H(2) 3.495 2_646
O(2) H(3) 2.674 2_646
O(2) H(8) 3.469 1_545
O(2) H(8) 3.492 2_656
O(2) H(9) 2.680 2_656
O(2) H(34) 3.451 2_746
O(2) H(35) 3.316 2_746
O(2) H(36) 2.776 2_746
N(1) H(5) 3.356 2_656
N(1) H(24) 3.290 1_455
N(2) H(17) 3.445 1_655
N(4) H(14) 3.129 2_657
N(5) H(17) 3.584 1_655
N(5) H(38) 3.415 1_565
N(6) H(13) 2.750 2_667
N(7) H(36) 3.578 2_746
C(1) H(5) 3.509 2_656
C(2) H(9) 3.404 1_545
C(2) H(34) 3.449 1_455
C(2) H(35) 3.260 1_455
C(3) H(5) 3.438 2_656
C(3) H(37) 3.028 2_646
C(3) H(40) 3.092 2_656
C(4) H(5) 2.713 2_656
C(4) H(25) 3.340 1_455
C(6) H(5) 2.780 2_656
C(8) H(5) 3.146 2_656
C(8) H(37) 3.546 2_646
C(10) H(24) 2.904 1_455
C(10) H(25) 3.340 1_455
C(11) H(24) 3.206 1_455
C(11) H(36) 3.384 1_465
C(11) H(39) 3.398 2_656
C(12) H(24) 3.259 1_455
C(12) H(39) 3.148 1_565
C(13) H(24) 3.048 1_455
C(13) H(33) 3.023 1_565
C(13) H(39) 3.424 1_565
C(14) H(24) 2.763 1_455
C(14) H(33) 3.078 1_565
C(15) H(24) 2.662 1_455
C(16) H(37) 3.165 2_646
C(17) H(14) 3.414 2_657
C(17) H(17) 3.253 1_655
C(17) H(18) 3.240 1_655
C(18) H(14) 3.558 2_657
C(18) H(18) 2.781 1_655
C(19) H(18) 3.082 1_655
C(19) H(26) 3.115 2_667
C(20) H(26) 3.220 2_667
C(21) H(13) 3.534 2_657
C(21) H(26) 3.368 1_645
C(21) H(27) 2.941 1_645
C(21) H(28) 3.439 1_645
C(22) H(13) 3.410 2_657
C(22) H(17) 3.416 1_655
C(22) H(27) 3.534 1_645
C(22) H(28) 3.390 1_645
C(23) H(14) 3.066 2_657
C(23) H(25) 3.552 1_455
C(24) H(14) 3.046 2_657
C(24) H(26) 3.432 1_545
C(25) H(14) 3.118 2_657
C(25) H(15) 3.580 2_657
C(25) H(27) 3.551 2_567
C(26) H(14) 3.203 2_657
C(26) H(15) 3.029 2_657
C(26) H(23) 3.561 1_455
C(26) H(27) 3.312 2_567
C(27) H(14) 3.190 2_657
C(27) H(15) 3.360 2_657
C(30) H(32) 3.245 1_655
C(30) H(32) 3.292 2_667
C(31) H(32) 3.253 1_655
C(33) H(18) 3.452 1_655
C(33) H(38) 3.238 1_565
C(34) H(38) 2.946 1_565
C(35) H(38) 2.836 1_565
C(36) H(7) 3.317 2_656
C(36) H(16) 3.590 1_655
C(36) H(38) 3.081 1_565
C(37) H(5) 3.177 2_656
C(37) H(6) 3.489 2_656
C(37) H(7) 3.263 2_656
C(37) H(17) 3.391 1_655
C(37) H(38) 3.361 1_565
C(38) H(13) 3.096 2_667
C(38) H(15) 3.028 1_465
C(39) H(13) 3.565 2_667
C(39) H(33) 3.077 1_465
C(39) H(34) 3.263 1_465
C(39) H(35) 3.491 1_465
C(40) H(12) 3.551 2_667
C(40) H(13) 2.671 2_667
C(40) H(21) 2.835 1_455
C(40) H(22) 3.410 1_455
C(41) H(3) 2.983 1_655
C(41) H(29) 2.919 1_645
C(41) H(30) 3.446 1_645
C(41) H(31) 3.490 1_645
C(42) H(1) 3.255 2_646
C(42) H(7) 2.899 2_646
C(42) H(39) 3.390 2_746
C(43) H(1) 3.590 2_646
C(43) H(8) 3.385 2_656
C(43) H(9) 3.508 1_545
C(43) H(9) 3.401 2_656
C(43) H(36) 2.721 2_746
H(1) S(1) 3.592 2_656
H(1) F(10) 3.311 1_455
H(1) O(2) 2.661 2_646
H(1) C(42) 3.255 2_646
H(1) C(43) 3.590 2_646
H(1) H(34) 3.532 1_455
H(1) H(36) 3.517 2_646
H(1) H(37) 2.350 2_646
H(2) P(2) 3.326 .
H(2) F(5) 3.513 1_545
H(2) F(7) 3.220 .
H(2) F(8) 2.574 .
H(2) F(12) 2.502 .
H(2) O(2) 3.495 2_646
H(2) H(9) 2.929 1_545
H(2) H(10) 3.158 1_545
H(3) O(2) 2.674 2_646
H(3) C(41) 2.983 1_455
H(3) H(9) 3.007 1_545
H(3) H(34) 2.689 1_455
H(3) H(35) 2.449 1_455
H(4) F(5) 3.006 1_545
H(4) F(6) 2.949 1_545
H(4) H(30) 2.947 1_545
H(4) H(31) 3.558 1_545
H(4) H(34) 3.585 1_455
H(4) H(35) 3.266 1_455
H(5) S(1) 3.158 2_656
H(5) N(1) 3.356 2_656
H(5) C(1) 3.509 2_656
H(5) C(3) 3.438 2_656
H(5) C(4) 2.713 2_656
H(5) C(6) 2.780 2_656
H(5) C(8) 3.146 2_656
H(5) C(37) 3.177 2_656
H(5) H(5) 2.990 2_656
H(5) H(37) 3.224 2_646
H(5) H(40) 2.697 2_656
H(6) F(10) 3.492 1_455
H(6) F(11) 3.081 1_455
H(6) F(11) 3.582 2_656
H(6) C(37) 3.489 2_656
H(6) H(25) 3.318 2_656
H(6) H(40) 2.956 2_656
H(7) F(10) 2.853 1_455
H(7) F(11) 3.528 1_455
H(7) C(36) 3.317 2_656
H(7) C(37) 3.263 2_656
H(7) C(42) 2.899 2_646
H(7) H(25) 3.206 2_656
H(7) H(36) 3.080 2_646
H(7) H(37) 2.211 2_646
H(7) H(38) 2.995 2_646
H(7) H(40) 3.112 2_656
H(8) F(10) 2.953 2_656
H(8) F(12) 2.918 2_656
H(8) O(2) 3.469 1_565
H(8) O(2) 3.492 2_656
H(8) C(43) 3.385 2_656
H(8) H(9) 3.139 2_666
H(8) H(36) 3.086 1_465
H(8) H(39) 2.653 2_656
H(9) O(2) 2.680 2_656
H(9) C(2) 3.404 1_565
H(9) C(43) 3.508 1_565
H(9) C(43) 3.401 2_656
H(9) H(2) 2.929 1_565
H(9) H(3) 3.007 1_565
H(9) H(8) 3.139 2_666
H(9) H(9) 3.512 2_666
H(9) H(36) 3.464 1_465
H(9) H(39) 3.097 1_565
H(9) H(39) 3.243 2_656
H(10) F(4) 3.028 .
H(10) F(5) 2.631 .
H(10) F(8) 3.069 1_565
H(10) H(2) 3.158 1_565
H(10) H(29) 3.435 1_655
H(10) H(33) 2.878 1_565
H(10) H(39) 3.532 1_565
H(11) F(4) 2.781 .
H(11) H(24) 3.207 1_455
H(11) H(33) 2.986 1_565
H(12) O(1) 3.088 2_667
H(12) C(40) 3.551 2_667
H(12) H(15) 3.511 2_657
H(12) H(18) 2.858 1_655
H(13) O(1) 2.863 2_667
H(13) N(6) 2.750 2_667
H(13) C(21) 3.534 2_657
H(13) C(22) 3.410 2_657
H(13) C(38) 3.096 2_667
H(13) C(39) 3.565 2_667
H(13) C(40) 2.671 2_667
H(13) H(18) 3.329 1_655
H(13) H(26) 2.650 2_667
H(13) H(27) 3.405 2_667
H(13) H(30) 3.483 2_667
H(13) H(32) 3.062 2_667
H(14) N(4) 3.129 2_657
H(14) C(17) 3.414 2_657
H(14) C(18) 3.558 2_657
H(14) C(23) 3.066 2_657
H(14) C(24) 3.046 2_657
H(14) C(25) 3.118 2_657
H(14) C(26) 3.203 2_657
H(14) C(27) 3.190 2_657
H(14) H(16) 3.556 2_657
H(14) H(17) 3.510 2_657
H(14) H(26) 2.856 2_667
H(15) F(1) 2.913 1_545
H(15) C(25) 3.580 2_657
H(15) C(26) 3.029 2_657
H(15) C(27) 3.360 2_657
H(15) C(38) 3.028 1_645
H(15) H(12) 3.511 2_657
H(15) H(19) 2.958 2_657
H(15) H(20) 3.448 2_657
H(15) H(26) 3.186 1_645
H(15) H(27) 2.351 1_645
H(15) H(28) 3.111 1_645
H(16) P(2) 3.334 1_455
H(16) F(7) 2.902 1_455
H(16) F(9) 2.400 1_455
H(16) F(11) 2.940 1_455
H(16) C(36) 3.590 1_455
H(16) H(14) 3.556 2_657
H(16) H(25) 3.404 1_455
H(17) F(7) 2.517 1_455
H(17) N(2) 3.445 1_455
H(17) N(5) 3.584 1_455
H(17) C(17) 3.253 1_455
H(17) C(22) 3.416 1_455
H(17) C(37) 3.391 1_455
H(17) H(14) 3.510 2_657
H(17) H(26) 3.092 1_545
H(17) H(28) 3.557 1_545
H(17) H(40) 3.589 1_455
H(18) O(1) 2.594 2_567
H(18) C(17) 3.240 1_455
H(18) C(18) 2.781 1_455
H(18) C(19) 3.082 1_455
H(18) C(33) 3.452 1_455
H(18) H(12) 2.858 1_455
H(18) H(13) 3.329 1_455
H(18) H(27) 3.246 2_567
H(19) F(2) 3.037 .
H(19) F(3) 3.425 2_667
H(19) F(4) 3.078 .
H(19) O(1) 2.679 2_567
H(19) H(15) 2.958 2_657
H(19) H(23) 3.584 1_455
H(19) H(27) 2.805 2_567
H(20) P(1) 3.536 .
H(20) P(1) 3.370 2_667
H(20) F(1) 2.833 2_667
H(20) F(2) 3.384 .
H(20) F(2) 3.018 2_667
H(20) F(3) 2.579 .
H(20) F(3) 2.493 2_667
H(20) F(4) 2.942 .
H(20) H(15) 3.448 2_657
H(21) F(1) 3.435 2_667
H(21) F(2) 2.457 2_667
H(21) F(3) 3.116 .
H(21) O(1) 2.915 1_655
H(21) O(1) 3.566 2_667
H(21) C(40) 2.835 1_655
H(21) H(21) 3.550 2_767
H(21) H(22) 3.502 2_767
H(21) H(32) 2.688 1_655
H(21) H(32) 3.000 2_667
H(22) F(2) 2.511 1_655
H(22) F(6) 2.989 1_655
H(22) O(1) 3.032 2_667
H(22) C(40) 3.410 1_655
H(22) H(21) 3.502 2_767
H(22) H(29) 3.470 1_655
H(22) H(30) 3.583 1_655
H(22) H(32) 2.721 1_655
H(23) P(1) 3.275 1_655
H(23) F(2) 2.952 1_655
H(23) F(4) 2.636 1_655
H(23) F(6) 2.469 1_655
H(23) C(26) 3.561 1_655
H(23) H(19) 3.584 1_655
H(23) H(35) 3.426 1_565
H(23) H(38) 3.366 1_565
H(24) F(4) 3.199 1_655
H(24) N(1) 3.290 1_655
H(24) C(10) 2.904 1_655
H(24) C(11) 3.206 1_655
H(24) C(12) 3.259 1_655
H(24) C(13) 3.048 1_655
H(24) C(14) 2.763 1_655
H(24) C(15) 2.662 1_655
H(24) H(11) 3.207 1_655
H(24) H(38) 3.171 1_565
H(25) S(1) 3.151 1_655
H(25) F(11) 2.615 .
H(25) C(4) 3.340 1_655
H(25) C(10) 3.340 1_655
H(25) C(23) 3.552 1_655
H(25) H(6) 3.318 2_656
H(25) H(7) 3.206 2_656
H(25) H(16) 3.404 1_655
H(25) H(38) 3.562 1_565
H(26) C(19) 3.115 2_667
H(26) C(20) 3.220 2_667
H(26) C(21) 3.368 1_465
H(26) C(24) 3.432 1_565
H(26) H(13) 2.650 2_667
H(26) H(14) 2.856 2_667
H(26) H(15) 3.186 1_465
H(26) H(17) 3.092 1_565
H(27) F(1) 3.597 1_455
H(27) F(3) 3.194 1_455
H(27) F(5) 3.338 1_455
H(27) C(21) 2.941 1_465
H(27) C(22) 3.534 1_465
H(27) C(25) 3.551 2_567
H(27) C(26) 3.312 2_567
H(27) H(13) 3.405 2_667
H(27) H(15) 2.351 1_465
H(27) H(18) 3.246 2_567
H(27) H(19) 2.805 2_567
H(28) S(2) 3.037 1_465
H(28) F(3) 3.599 1_455
H(28) F(5) 2.687 1_455
H(28) F(7) 3.369 1_465
H(28) F(8) 3.432 1_465
H(28) C(21) 3.439 1_465
H(28) C(22) 3.390 1_465
H(28) H(15) 3.111 1_465
H(28) H(17) 3.557 1_565
H(29) F(5) 3.508 1_455
H(29) F(6) 3.496 .
H(29) F(8) 3.322 1_465
H(29) C(41) 2.919 1_465
H(29) H(10) 3.435 1_455
H(29) H(22) 3.470 1_455
H(29) H(33) 2.333 1_465
H(29) H(34) 2.895 1_465
H(29) H(35) 3.085 1_465
H(30) F(1) 3.134 .
H(30) F(6) 2.500 .
H(30) C(41) 3.446 1_465
H(30) H(4) 2.947 1_565
H(30) H(13) 3.483 2_667
H(30) H(22) 3.583 1_455
H(30) H(33) 3.221 1_465
H(30) H(34) 3.334 1_465
H(30) H(35) 3.210 1_465
H(31) P(2) 3.558 1_465
H(31) F(7) 3.585 1_465
H(31) F(8) 2.915 1_465
H(31) F(9) 2.514 1_465
H(31) C(41) 3.490 1_465
H(31) H(4) 3.558 1_565
H(31) H(33) 3.265 1_465
H(31) H(34) 3.031 1_465
H(32) F(1) 2.844 .
H(32) F(2) 2.955 .
H(32) F(6) 3.197 .
H(32) C(30) 3.245 1_455
H(32) C(30) 3.292 2_667
H(32) C(31) 3.253 1_455
H(32) H(13) 3.062 2_667
H(32) H(21) 2.688 1_455
H(32) H(21) 3.000 2_667
H(32) H(22) 2.721 1_455
H(33) F(8) 3.396 .
H(33) C(13) 3.023 1_545
H(33) C(14) 3.078 1_545
H(33) C(39) 3.077 1_645
H(33) H(10) 2.878 1_545
H(33) H(11) 2.986 1_545
H(33) H(29) 2.333 1_645
H(33) H(30) 3.221 1_645
H(33) H(31) 3.265 1_645
H(34) F(8) 2.848 .
H(34) F(9) 3.206 .
H(34) F(10) 3.026 .
H(34) O(2) 3.451 2_746
H(34) C(2) 3.449 1_655
H(34) C(39) 3.263 1_645
H(34) H(1) 3.532 1_655
H(34) H(3) 2.689 1_655
H(34) H(4) 3.585 1_655
H(34) H(29) 2.895 1_645
H(34) H(30) 3.334 1_645
H(34) H(31) 3.031 1_645
H(35) F(6) 3.194 1_645
H(35) O(2) 3.316 2_746
H(35) C(2) 3.260 1_655
H(35) C(39) 3.491 1_645
H(35) H(3) 2.449 1_655
H(35) H(4) 3.266 1_655
H(35) H(23) 3.426 1_545
H(35) H(29) 3.085 1_645
H(35) H(30) 3.210 1_645
H(36) F(10) 3.139 2_746
H(36) O(2) 2.776 2_746
H(36) N(7) 3.578 2_746
H(36) C(11) 3.384 1_645
H(36) C(43) 2.721 2_746
H(36) H(1) 3.517 2_646
H(36) H(7) 3.080 2_646
H(36) H(8) 3.086 1_645
H(36) H(9) 3.464 1_645
H(36) H(39) 2.554 2_746
H(37) F(10) 3.418 2_746
H(37) C(3) 3.028 2_646
H(37) C(8) 3.546 2_646
H(37) C(16) 3.165 2_646
H(37) H(1) 2.350 2_646
H(37) H(5) 3.224 2_646
H(37) H(7) 2.211 2_646
H(38) N(5) 3.415 1_545
H(38) C(33) 3.238 1_545
H(38) C(34) 2.946 1_545
H(38) C(35) 2.836 1_545
H(38) C(36) 3.081 1_545
H(38) C(37) 3.361 1_545
H(38) H(7) 2.995 2_646
H(38) H(23) 3.366 1_545
H(38) H(24) 3.171 1_545
H(38) H(25) 3.562 1_545
H(39) F(8) 3.175 .
H(39) F(10) 2.882 .
H(39) C(11) 3.398 2_656
H(39) C(12) 3.148 1_545
H(39) C(13) 3.424 1_545
H(39) C(42) 3.390 2_746
H(39) H(8) 2.653 2_656
H(39) H(9) 3.097 1_545
H(39) H(9) 3.243 2_656
H(39) H(10) 3.532 1_545
H(39) H(36) 2.554 2_746
H(40) F(7) 2.948 .
H(40) F(11) 2.929 .
H(40) F(12) 3.313 .
H(40) C(3) 3.092 2_656
H(40) H(5) 2.697 2_656
H(40) H(6) 2.956 2_656
H(40) H(7) 3.112 2_656
H(40) H(17) 3.589 1_655

loop_
_geom_torsion_atom_site_label_1
_geom_torsion_atom_site_label_2
_geom_torsion_atom_site_label_3
_geom_torsion_atom_site_label_4
_geom_torsion
N(1) Ir(1) N(2) C(5) 1.6(5)
N(1) Ir(1) N(2) C(17) -176.2(3)
N(2) Ir(1) N(1) C(4) 1.3(5)
N(2) Ir(1) N(1) C(15) 177.4(3)
N(1) Ir(1) N(3) C(28) 92.5(3)
N(1) Ir(1) N(3) C(32) -92.1(3)
N(3) Ir(1) N(1) C(4) -178.3(2)
N(3) Ir(1) N(1) C(15) -2.2(4)
N(1) Ir(1) N(4) C(23) 76.9(4)
N(1) Ir(1) N(4) C(27) -102.1(3)
N(4) Ir(1) N(1) C(4) -99.2(2)
N(4) Ir(1) N(1) C(15) 76.9(3)
N(1) Ir(1) N(5) C(33) 100.3(3)
N(1) Ir(1) N(5) C(37) -79.0(4)
N(5) Ir(1) N(1) C(4) 102.3(2)
N(5) Ir(1) N(1) C(15) -81.6(3)
N(1) Ir(1) C(1) C(6) -0.5(3)
N(1) Ir(1) C(1) C(7) 178.1(3)
C(1) Ir(1) N(1) C(4) 2.0(2)
C(1) Ir(1) N(1) C(15) 178.1(4)
N(2) Ir(1) N(3) C(28) -87.3(3)
N(2) Ir(1) N(3) C(32) 88.1(3)
N(3) Ir(1) N(2) C(5) -178.8(2)
N(3) Ir(1) N(2) C(17) 3.4(3)
N(2) Ir(1) N(4) C(23) -81.0(4)
N(2) Ir(1) N(4) C(27) 99.9(3)
N(4) Ir(1) N(2) C(5) 102.1(2)
N(4) Ir(1) N(2) C(17) -75.8(3)
N(2) Ir(1) N(5) C(33) -101.8(3)
N(2) Ir(1) N(5) C(37) 78.9(3)
N(5) Ir(1) N(2) C(5) -99.6(2)
N(5) Ir(1) N(2) C(17) 82.6(3)
N(2) Ir(1) C(1) C(6) 179.2(3)
N(2) Ir(1) C(1) C(7) -2.1(3)
C(1) Ir(1) N(2) C(5) 0.9(2)
C(1) Ir(1) N(2) C(17) -176.9(3)
N(3) Ir(1) N(4) C(23) 178.6(4)
N(3) Ir(1) N(4) C(27) -0.4(3)
N(4) Ir(1) N(3) C(28) 3.0(3)
N(4) Ir(1) N(3) C(32) 178.4(3)
N(3) Ir(1) N(5) C(33) -1.3(3)
N(3) Ir(1) N(5) C(37) 179.4(4)
N(5) Ir(1) N(3) C(28) -176.9(3)
N(5) Ir(1) N(3) C(32) -1.5(3)
N(3) Ir(1) C(1) C(6) -167(6)
N(3) Ir(1) C(1) C(7) 11(6)
C(1) Ir(1) N(3) C(28) -101(6)
C(1) Ir(1) N(3) C(32) 75(6)
N(4) Ir(1) N(5) C(33) -1.5(6)
N(4) Ir(1) N(5) C(37) 179.1(4)
N(5) Ir(1) N(4) C(23) 178.9(4)
N(5) Ir(1) N(4) C(27) -0.2(5)
N(4) Ir(1) C(1) C(6) 89.2(3)
N(4) Ir(1) C(1) C(7) -92.2(3)
C(1) Ir(1) N(4) C(23) -2.5(4)
C(1) Ir(1) N(4) C(27) 178.5(3)
N(5) Ir(1) C(1) C(6) -91.4(3)
N(5) Ir(1) C(1) C(7) 87.3(3)
C(1) Ir(1) N(5) C(33) 179.8(3)
C(1) Ir(1) N(5) C(37) 0.5(4)
C(4) S(1) C(10) C(11) -176.7(4)
C(4) S(1) C(10) C(15) 0.2(3)
C(10) S(1) C(4) N(1) -0.3(3)
C(10) S(1) C(4) C(6) -179.7(3)
C(5) S(2) C(22) C(17) -0.0(3)
C(5) S(2) C(22) C(21) 178.6(4)
C(22) S(2) C(5) N(2) -0.6(3)
C(22) S(2) C(5) C(7) -177.9(3)
Ir(1) N(1) C(4) S(1) 177.28(18)
Ir(1) N(1) C(4) C(6) -3.2(4)
Ir(1) N(1) C(15) C(10) -176.1(2)
Ir(1) N(1) C(15) C(14) 2.1(6)
C(4) N(1) C(15) C(10) -0.0(4)
C(4) N(1) C(15) C(14) 178.2(4)
C(15) N(1) C(4) S(1) 0.2(4)
C(15) N(1) C(4) C(6) 179.7(3)
Ir(1) N(2) C(5) S(2) -177.36(19)
Ir(1) N(2) C(5) C(7) 0.2(3)
Ir(1) N(2) C(17) C(18) -1.1(6)
Ir(1) N(2) C(17) C(22) 176.9(3)
C(5) N(2) C(17) C(18) -179.0(4)
C(5) N(2) C(17) C(22) -1.0(4)
C(17) N(2) C(5) S(2) 1.0(4)
C(17) N(2) C(5) C(7) 178.6(3)
Ir(1) N(3) C(28) C(27) -4.8(5)
Ir(1) N(3) C(28) C(29) 174.6(3)
Ir(1) N(3) C(32) C(31) -174.2(3)
Ir(1) N(3) C(32) C(33) 3.8(5)
C(28) N(3) C(32) C(31) 1.0(7)
C(28) N(3) C(32) C(33) 178.9(4)
C(32) N(3) C(28) C(27) -179.9(3)
C(32) N(3) C(28) C(29) -0.5(7)
Ir(1) N(4) C(23) C(24) 179.5(3)
Ir(1) N(4) C(27) C(26) 179.0(3)
Ir(1) N(4) C(27) C(28) -2.0(5)
C(23) N(4) C(27) C(26) -0.1(5)
C(23) N(4) C(27) C(28) 178.9(4)
C(27) N(4) C(23) C(24) -1.5(7)
Ir(1) N(5) C(33) C(32) 3.7(5)
Ir(1) N(5) C(33) C(34) -176.4(3)
Ir(1) N(5) C(37) C(36) 176.1(3)
C(33) N(5) C(37) C(36) -3.1(7)
C(37) N(5) C(33) C(32) -176.9(4)
C(37) N(5) C(33) C(34) 2.9(7)
C(38) N(6) C(40) O(1) -1.1(6)
C(39) N(6) C(40) O(1) -175.9(5)
C(41) N(7) C(43) O(2) -178.1(5)
C(42) N(7) C(43) O(2) -1.5(8)
Ir(1) C(1) C(6) C(4) -0.9(4)
Ir(1) C(1) C(6) C(8) 179.5(3)
Ir(1) C(1) C(7) C(5) 2.7(4)
Ir(1) C(1) C(7) C(9) -178.5(3)
C(6) C(1) C(7) C(5) -178.6(3)
C(6) C(1) C(7) C(9) 0.2(5)
C(7) C(1) C(6) C(4) -179.6(3)
C(7) C(1) C(6) C(8) 0.8(6)
S(1) C(4) C(6) C(1) -177.8(3)
S(1) C(4) C(6) C(8) 1.8(6)
N(1) C(4) C(6) C(1) 2.8(5)
N(1) C(4) C(6) C(8) -177.6(4)
S(2) C(5) C(7) C(1) 175.5(3)
S(2) C(5) C(7) C(9) -3.2(6)
N(2) C(5) C(7) C(1) -1.8(5)
N(2) C(5) C(7) C(9) 179.5(4)
C(1) C(6) C(8) C(3) 178.8(3)
C(1) C(6) C(8) C(16) -2.1(5)
C(4) C(6) C(8) C(3) -0.7(6)
C(4) C(6) C(8) C(16) 178.4(4)
C(1) C(7) C(9) C(2) 179.1(3)
C(1) C(7) C(9) C(16) 0.1(4)
C(5) C(7) C(9) C(2) -2.4(6)
C(5) C(7) C(9) C(16) 178.7(4)
C(3) C(8) C(16) C(9) -178.3(4)
C(6) C(8) C(16) C(9) 2.5(6)
C(2) C(9) C(16) C(8) 179.5(4)
C(7) C(9) C(16) C(8) -1.6(6)
S(1) C(10) C(11) C(12) 177.2(3)
S(1) C(10) C(15) N(1) -0.2(3)
S(1) C(10) C(15) C(14) -178.6(3)
C(11) C(10) C(15) N(1) 177.1(3)
C(11) C(10) C(15) C(14) -1.4(6)
C(15) C(10) C(11) C(12) 0.5(6)
C(10) C(11) C(12) C(13) 0.7(7)
C(11) C(12) C(13) C(14) -1.0(7)
C(12) C(13) C(14) C(15) 0.1(5)
C(13) C(14) C(15) N(1) -177.1(4)
C(13) C(14) C(15) C(10) 1.0(6)
N(2) C(17) C(18) C(19) 177.7(3)
N(2) C(17) C(22) S(2) 0.5(4)
N(2) C(17) C(22) C(21) -178.2(3)
C(18) C(17) C(22) S(2) 178.7(3)
C(18) C(17) C(22) C(21) 0.0(5)
C(22) C(17) C(18) C(19) -0.2(4)
C(17) C(18) C(19) C(20) 0.4(6)
C(18) C(19) C(20) C(21) -0.5(6)
C(19) C(20) C(21) C(22) 0.4(6)
C(20) C(21) C(22) S(2) -178.6(3)
C(20) C(21) C(22) C(17) -0.1(5)
N(4) C(23) C(24) C(25) 1.6(8)
C(23) C(24) C(25) C(26) -0.1(6)
C(24) C(25) C(26) C(27) -1.4(7)
C(25) C(26) C(27) N(4) 1.5(7)
C(25) C(26) C(27) C(28) -177.3(4)
N(4) C(27) C(28) N(3) 4.4(6)
N(4) C(27) C(28) C(29) -175.0(4)
C(26) C(27) C(28) N(3) -176.7(4)
C(26) C(27) C(28) C(29) 4.0(8)
N(3) C(28) C(29) C(30) -0.0(6)
C(27) C(28) C(29) C(30) 179.3(4)
C(28) C(29) C(30) C(31) 0.1(6)
C(29) C(30) C(31) C(32) 0.4(8)
C(30) C(31) C(32) N(3) -0.9(7)
C(30) C(31) C(32) C(33) -178.5(4)
N(3) C(32) C(33) N(5) -4.9(6)
N(3) C(32) C(33) C(34) 175.3(4)
C(31) C(32) C(33) N(5) 172.8(4)
C(31) C(32) C(33) C(34) -7.0(8)
N(5) C(33) C(34) C(35) 0.0(7)
C(32) C(33) C(34) C(35) 179.8(4)
C(33) C(34) C(35) C(36) -2.7(8)
C(34) C(35) C(36) C(37) 2.5(8)
C(35) C(36) C(37) N(5) 0.4(7)
